data_2242201
loop_
_publ_author_name
'Chesna, Aaron M.'
'Cox, Jordan M.'
'Basso, Sanjukta'
'Benedict, Jason B.'

_publ_section_title
;
 Hydrogen-bonded co-crystal structure of benzoic acid and zwitterionic
 <small>L</small>-proline
;
_journal_coeditor_code LH5828
_journal_issue 3
_journal_name_full 'Acta Crystallographica Section E'
_journal_page_first 369
_journal_page_last 371
_journal_paper_doi 10.1107/S2056989017001785
_journal_volume 73
_journal_year 2017
_chemical_formula_iupac 'C5 H9 N O2, C7 H6 O2'
_chemical_formula_moiety 'C5 H9 N O2, C7 H6 O2'
_chemical_formula_sum 'C12 H15 N O4'
_chemical_formula_weight 237.25
_chemical_name_common
;
Benzoic acid--<i>L</i>-proline (1/1)
;
_chemical_name_systematic
;
Benzoic acid--pyrrolidin-1-ium-2-carboxylate (1/1)
;
_space_group_crystal_system orthorhombic
_space_group_IT_number 19
_space_group_name_Hall 'P 2ac 2ab'
_space_group_name_H-M_alt 'P 21 21 21'
_symmetry_space_group_name_Hall 'P 2ac 2ab'
_symmetry_space_group_name_H-M 'P 21 21 21'
_atom_sites_solution_hydrogens geom
_atom_sites_solution_primary iterative
_audit_creation_method
;
Olex2 1.2
(compiled 2016.09.09 svn.r3337 for OlexSys, GUI svn.r5227)
;
_cell_angle_alpha 90
_cell_angle_beta 90
_cell_angle_gamma 90
_cell_formula_units_Z 4
_cell_length_a 5.6993(7)
_cell_length_b 12.0762(13)
_cell_length_c 16.6839(19)
_cell_measurement_reflns_used 2011
_cell_measurement_temperature 90
_cell_measurement_theta_max 24.654
_cell_measurement_theta_min 3.374
_cell_volume 1148.3(2)
_computing_cell_refinement
;
SAINT (Bruker, 2013)
;
_computing_data_collection
;
APEX2 (Bruker, 2013)
;
_computing_data_reduction
;
SAINT (Bruker, 2013)
;
_computing_molecular_graphics
;
<i>OLEX2</i> (Dolomanov <i>et al.</i>,  2009)
;
_computing_publication_material
;
<i>OLEX2</i> (Dolomanov <i>et al.</i>,  2009)
;
_computing_structure_refinement
;
SHELXL2014 (Sheldrick, 2015)
;
_computing_structure_solution
;
<i>olex2.solve</i> (Bourhis <i>et al.</i>,  2015)
;
_diffrn_ambient_temperature 90
_diffrn_detector_area_resol_mean 7.9
_diffrn_measured_fraction_theta_full 1.000
_diffrn_measured_fraction_theta_max 0.998
_diffrn_measurement_device 'three-circle diffractometer'
_diffrn_measurement_device_type 'Bruker SMART APEXII area detector'
_diffrn_measurement_method '\w and \f scans'
_diffrn_radiation_monochromator 'mirror optics'
_diffrn_radiation_type MoK\a
_diffrn_radiation_wavelength 0.71073
_diffrn_reflns_av_R_equivalents 0.0690
_diffrn_reflns_limit_h_max 7
_diffrn_reflns_limit_h_min -7
_diffrn_reflns_limit_k_max 16
_diffrn_reflns_limit_k_min -15
_diffrn_reflns_limit_l_max 22
_diffrn_reflns_limit_l_min -22
_diffrn_reflns_number 13711
_diffrn_reflns_theta_full 26.000
_diffrn_reflns_theta_max 28.425
_diffrn_reflns_theta_min 2.082
_diffrn_standards_number 0
_exptl_absorpt_coefficient_mu 0.103
_exptl_absorpt_correction_T_max 0.7457
_exptl_absorpt_correction_T_min 0.6194
_exptl_absorpt_correction_type multi-scan
_exptl_absorpt_process_details
;
(SADABS; Bruker, 2013)
;
_exptl_crystal_colour colourless
_exptl_crystal_density_diffrn 1.372
_exptl_crystal_description needle
_exptl_crystal_F_000 504
_exptl_crystal_size_max 0.1
_exptl_crystal_size_mid 0.01
_exptl_crystal_size_min 0.01
_refine_diff_density_max 0.201
_refine_diff_density_min -0.178
_refine_ls_abs_structure_details
;
Flack <i>x</i> determined using 824 quotients
[(<i>I</i>^+^)-(<i>I</i>^-^)]/[(<i>I</i>^+^)+(<i>I</i>^-^)]
(Parsons <i>et al.</i>,  2013)
;
_refine_ls_abs_structure_Flack 0.5(8)
_refine_ls_extinction_method none
_refine_ls_goodness_of_fit_ref 1.055
_refine_ls_hydrogen_treatment constr
_refine_ls_matrix_type full
_refine_ls_number_parameters 155
_refine_ls_number_reflns 2880
_refine_ls_number_restraints 0
_refine_ls_restrained_S_all 1.055
_refine_ls_R_factor_all 0.0611
_refine_ls_R_factor_gt 0.0433
_refine_ls_shift/su_max 0.000
_refine_ls_shift/su_mean 0.000
_refine_ls_structure_factor_coef Fsqd
_refine_ls_weighting_details 'w=1/[\s^2^(Fo^2^)+(0.0344P)^2^+0.0827P] where P=(Fo^2^+2Fc^2^)/3'
_refine_ls_weighting_scheme calc
_refine_ls_wR_factor_gt 0.0806
_refine_ls_wR_factor_ref 0.0862
_reflns_number_gt 2375
_reflns_number_total 2880
_reflns_threshold_expression 'I > 2\s(I)'
_cod_data_source_file lh5828sup1.cif
_cod_data_source_block I
_cod_database_code 2242201
_shelx_space_group_comment
;
The symmetry employed for this shelxl refinement is uniquely defined
by the following loop, which should always be used as a source of
symmetry information in preference to the above space-group names.
They are only intended as comments.
;

loop_
_space_group_symop_operation_xyz
'x, y, z'
'-x+1/2, -y, z+1/2'
'x+1/2, -y+1/2, -z'
'-x, y+1/2, -z+1/2'

loop_
_atom_site_type_symbol
_atom_site_label
_atom_site_fract_x
_atom_site_fract_y
_atom_site_fract_z
_atom_site_U_iso_or_equiv
_atom_site_adp_type
_atom_site_calc_flag
_atom_site_occupancy
O O1 0.6846(3) 0.69609(14) 0.45367(10) 0.0186(4) Uani d 1
O O2 0.8438(3) 0.62955(13) 0.34146(9) 0.0131(4) Uani d 1
N N1 0.2560(3) 0.72586(15) 0.39137(11) 0.0118(4) Uani d 1
H H1A 0.1317 0.6787 0.3892 0.014 Uiso calc 1
H H1B 0.3091 0.7281 0.4428 0.014 Uiso calc 1
C C1 0.1825(5) 0.8393(2) 0.36504(13) 0.0161(5) Uani d 1
H H1C 0.2726 0.8972 0.3936 0.019 Uiso calc 1
H H1D 0.0129 0.8512 0.3745 0.019 Uiso calc 1
C C2 0.2381(4) 0.8397(2) 0.27615(13) 0.0161(5) Uani d 1
H H2A 0.2546 0.9162 0.2556 0.019 Uiso calc 1
H H2B 0.1152 0.8008 0.2451 0.019 Uiso calc 1
C C3 0.4714(4) 0.7775(2) 0.27268(14) 0.0149(5) Uani d 1
H H3A 0.6039 0.8275 0.2854 0.018 Uiso calc 1
H H3B 0.4968 0.7451 0.2189 0.018 Uiso calc 1
C C4 0.4481(4) 0.68629(19) 0.33630(13) 0.0110(5) Uani d 1
H H4 0.3995 0.6154 0.3101 0.013 Uiso calc 1
C C5 0.6756(4) 0.66858(18) 0.38222(14) 0.0119(5) Uani d 1
O O3 0.2945(3) 0.46855(14) 0.70526(9) 0.0174(4) Uani d 1
O O4 0.6289(3) 0.37449(14) 0.68623(9) 0.0173(4) Uani d 1
H H4A 0.6367 0.3789 0.7364 0.026 Uiso calc 1
C C6 0.3977(4) 0.41409(19) 0.57268(14) 0.0125(5) Uani d 1
C C7 0.1924(5) 0.4564(2) 0.54035(14) 0.0183(5) Uani d 1
H H7 0.0767 0.4870 0.5749 0.022 Uiso calc 1
C C8 0.1538(5) 0.4548(2) 0.45852(14) 0.0201(6) Uani d 1
H H8 0.0124 0.4839 0.4369 0.024 Uiso calc 1
C C9 0.3232(5) 0.41022(19) 0.40809(14) 0.0196(6) Uani d 1
H H9 0.2987 0.4095 0.3518 0.024 Uiso calc 1
C C10 0.5282(5) 0.3668(2) 0.44000(15) 0.0200(6) Uani d 1
H H10 0.6438 0.3363 0.4054 0.024 Uiso calc 1
C C11 0.5651(5) 0.3678(2) 0.52216(14) 0.0162(5) Uani d 1
H H11 0.7046 0.3369 0.5439 0.019 Uiso calc 1
C C12 0.4324(4) 0.42155(19) 0.66114(14) 0.0132(5) Uani d 1

loop_
_atom_site_aniso_label
_atom_site_aniso_U_11
_atom_site_aniso_U_22
_atom_site_aniso_U_33
_atom_site_aniso_U_12
_atom_site_aniso_U_13
_atom_site_aniso_U_23
O1 0.0133(9) 0.0308(10) 0.0117(8) 0.0002(8) -0.0019(7) -0.0037(7)
O2 0.0085(9) 0.0172(8) 0.0135(8) 0.0008(7) -0.0004(7) -0.0001(7)
N1 0.0101(11) 0.0146(9) 0.0106(9) -0.0001(8) -0.0006(8) 0.0010(8)
C1 0.0155(13) 0.0137(11) 0.0191(12) 0.0018(12) 0.0015(10) -0.0011(9)
C2 0.0186(14) 0.0141(11) 0.0155(12) 0.0045(11) -0.0008(10) 0.0015(9)
C3 0.0139(13) 0.0181(12) 0.0127(12) 0.0029(11) 0.0020(10) 0.0016(10)
C4 0.0108(12) 0.0128(11) 0.0094(11) 0.0004(10) 0.0011(9) -0.0010(9)
C5 0.0112(12) 0.0116(10) 0.0129(11) -0.0026(11) -0.0005(10) 0.0022(9)
O3 0.0169(10) 0.0200(9) 0.0152(8) 0.0022(8) 0.0045(7) 0.0013(7)
O4 0.0186(10) 0.0231(9) 0.0101(8) 0.0053(8) -0.0017(7) 0.0015(7)
C6 0.0116(12) 0.0116(11) 0.0142(11) -0.0024(10) 0.0007(9) 0.0017(9)
C7 0.0157(13) 0.0174(12) 0.0216(13) 0.0029(11) 0.0018(11) 0.0008(10)
C8 0.0196(14) 0.0169(12) 0.0237(13) 0.0018(11) -0.0068(12) 0.0044(11)
C9 0.0272(15) 0.0168(12) 0.0147(12) -0.0033(12) -0.0059(11) 0.0017(9)
C10 0.0241(14) 0.0197(13) 0.0164(12) -0.0006(12) 0.0005(11) -0.0027(11)
C11 0.0160(13) 0.0153(11) 0.0172(12) 0.0028(11) -0.0010(10) 0.0011(10)
C12 0.0138(13) 0.0111(11) 0.0146(11) -0.0032(10) 0.0026(10) 0.0027(9)

loop_
_atom_type_symbol
_atom_type_description
_atom_type_scat_dispersion_real
_atom_type_scat_dispersion_imag
_atom_type_scat_source
C C 0.0033 0.0016 'International Tables Vol C Tables 4.2.6.8 and 6.1.1.4'
H H 0.0000 0.0000 'International Tables Vol C Tables 4.2.6.8 and 6.1.1.4'
N N 0.0061 0.0033 'International Tables Vol C Tables 4.2.6.8 and 6.1.1.4'
O O 0.0106 0.0060 'International Tables Vol C Tables 4.2.6.8 and 6.1.1.4'

loop_
_geom_angle_atom_site_label_1
_geom_angle_atom_site_label_2
_geom_angle_atom_site_label_3
_geom_angle
H1A N1 H1B 108.4
C1 N1 H1A 110.0
C1 N1 H1B 110.0
C1 N1 C4 108.32(18)
C4 N1 H1A 110.0
C4 N1 H1B 110.0
N1 C1 H1C 111.1
N1 C1 H1D 111.1
N1 C1 C2 103.39(18)
H1C C1 H1D 109.0
C2 C1 H1C 111.1
C2 C1 H1D 111.1
C1 C2 H2A 111.3
C1 C2 H2B 111.3
C1 C2 C3 102.53(19)
H2A C2 H2B 109.2
C3 C2 H2A 111.3
C3 C2 H2B 111.3
C2 C3 H3A 110.8
C2 C3 H3B 110.8
C2 C3 C4 104.55(19)
H3A C3 H3B 108.9
C4 C3 H3A 110.8
C4 C3 H3B 110.8
N1 C4 C3 104.87(18)
N1 C4 H4 109.6
N1 C4 C5 110.90(18)
C3 C4 H4 109.6
C5 C4 C3 112.05(19)
C5 C4 H4 109.6
O1 C5 O2 125.8(2)
O1 C5 C4 118.9(2)
O2 C5 C4 115.28(19)
C12 O4 H4A 109.5
C7 C6 C11 119.5(2)
C7 C6 C12 118.3(2)
C11 C6 C12 122.2(2)
C6 C7 H7 119.6
C8 C7 C6 120.8(2)
C8 C7 H7 119.6
C7 C8 H8 120.2
C7 C8 C9 119.6(3)
C9 C8 H8 120.2
C8 C9 H9 120.0
C10 C9 C8 120.0(2)
C10 C9 H9 120.0
C9 C10 H10 119.9
C9 C10 C11 120.3(2)
C11 C10 H10 119.9
C6 C11 H11 120.1
C10 C11 C6 119.9(2)
C10 C11 H11 120.1
O3 C12 O4 123.7(2)
O3 C12 C6 122.7(2)
O4 C12 C6 113.5(2)

loop_
_geom_bond_atom_site_label_1
_geom_bond_atom_site_label_2
_geom_bond_distance
O1 C5 1.239(3)
O2 C5 1.266(3)
N1 H1A 0.9100
N1 H1B 0.9100
N1 C1 1.498(3)
N1 C4 1.507(3)
C1 H1C 0.9900
C1 H1D 0.9900
C1 C2 1.517(3)
C2 H2A 0.9900
C2 H2B 0.9900
C2 C3 1.528(3)
C3 H3A 0.9900
C3 H3B 0.9900
C3 C4 1.536(3)
C4 H4 1.0000
C4 C5 1.521(3)
O3 C12 1.217(3)
O4 H4A 0.8400
O4 C12 1.324(3)
C6 C7 1.386(3)
C6 C11 1.391(3)
C6 C12 1.492(3)
C7 H7 0.9500
C7 C8 1.383(3)
C8 H8 0.9500
C8 C9 1.389(4)
C9 H9 0.9500
C9 C10 1.386(4)
C10 H10 0.9500
C10 C11 1.387(3)
C11 H11 0.9500

loop_
_geom_hbond_atom_site_label_D
_geom_hbond_atom_site_label_H
_geom_hbond_atom_site_label_A
_geom_hbond_site_symmetry_A
_geom_hbond_distance_DH
_geom_hbond_distance_HA
_geom_hbond_distance_DA
_geom_hbond_angle_DHA
N1 H1A O2 1_455 0.91 1.92 2.751(3) 151.3
N1 H1B O1 . 0.91 2.18 2.679(3) 113.5
N1 H1B O1 3_466 0.91 2.08 2.782(2) 133.0
C4 H4 O3 2_564 1.00 2.30 3.192(3) 147.3
O4 H4A O2 2_665 0.84 1.76 2.595(2) 173.1

loop_
_geom_torsion_atom_site_label_1
_geom_torsion_atom_site_label_2
_geom_torsion_atom_site_label_3
_geom_torsion_atom_site_label_4
_geom_torsion
N1 C1 C2 C3 -39.6(2)
N1 C4 C5 O1 -6.0(3)
N1 C4 C5 O2 176.36(18)
C1 N1 C4 C3 -4.2(2)
C1 N1 C4 C5 117.0(2)
C1 C2 C3 C4 37.3(2)
C2 C3 C4 N1 -20.6(2)
C2 C3 C4 C5 -141.01(19)
C3 C4 C5 O1 110.8(2)
C3 C4 C5 O2 -66.8(3)
C4 N1 C1 C2 27.4(2)
C6 C7 C8 C9 -0.1(4)
C7 C6 C11 C10 1.6(4)
C7 C6 C12 O3 -4.2(3)
C7 C6 C12 O4 177.2(2)
C7 C8 C9 C10 0.7(4)
C8 C9 C10 C11 -0.1(4)
C9 C10 C11 C6 -1.0(4)
C11 C6 C7 C8 -1.0(4)
C11 C6 C12 O3 174.9(2)
C11 C6 C12 O4 -3.7(3)
C12 C6 C7 C8 178.1(2)
C12 C6 C11 C10 -177.5(2)

_cod_database_fobs_code 2242201
